data_7234226
loop_
_publ_author_name
'Gayathri, Parthasarathy'
'Karthikeyan, Subramanian'
'Pannipara, Mehboobali'
'Al-Sehemi, Abdullah G.'
'Moon, Dohyun'
'Anthony, Savarimuthu Philip'

_publ_section_title
;
 Aggregation-enhanced emissive mechanofluorochromic carbazole-halogen
 positional isomers: tunable fluorescence via conformational polymorphism
 and crystallization-induced fluorescence switching
;
_journal_issue 43
_journal_name_full CrystEngComm
_journal_page_first 6604
_journal_paper_doi 10.1039/C9CE01227C
_journal_volume 21
_journal_year 2019
_chemical_absolute_configuration rm
_chemical_formula_moiety 'C27 H17 F N2'
_chemical_formula_sum 'C27 H17 F N2'
_chemical_formula_weight 388.42
_space_group_crystal_system orthorhombic
_space_group_IT_number 33
_space_group_name_Hall 'P 2c -2n'
_space_group_name_H-M_alt 'P n a 21'
_symmetry_space_group_name_Hall 'P 2c -2n'
_symmetry_space_group_name_H-M 'P n a 21'
_atom_sites_solution_hydrogens geom
_audit_creation_method SHELXL-2018/3
_audit_update_record
;
2019-08-03 deposited with the CCDC.    2019-09-26 downloaded from the CCDC.
;
_cell_angle_alpha 90
_cell_angle_beta 90
_cell_angle_gamma 90
_cell_formula_units_Z 4
_cell_length_a 13.351(3)
_cell_length_b 12.726(3)
_cell_length_c 11.533(2)
_cell_measurement_reflns_used 65413
_cell_measurement_temperature 220(2)
_cell_measurement_theta_max 33.679
_cell_measurement_theta_min 0.350
_cell_volume 1959.5(7)
_computing_cell_refinement '<i>HKL3000sm</i>(Otwinowski & Minor, 1997)'
_computing_data_collection '<i>PAL BL2D-SMDC Program</i>(Shin et.al, 2016)'
_computing_data_reduction '<i>HKL3000sm</i>(Otwinowski & Minor, 1997)'
_computing_molecular_graphics '<i>DIAMOND 4</i>(Putx&Brandenburg, 2014)'
_computing_publication_material '<i>publCIF</i>(Westrip, 2010)'
_computing_structure_refinement '<i>SHELXL-2018</i>(Sheldrick, 2018)'
_computing_structure_solution '<i>SHELXT-2018</i>(Sheldrick, 2018)'
_diffrn_ambient_temperature 220(2)
_diffrn_measured_fraction_theta_full 0.986
_diffrn_measured_fraction_theta_max 0.981
_diffrn_measurement_device_type 'Rayonix MX225HS CCD area detector'
_diffrn_measurement_method 'omega scan'
_diffrn_radiation_type synchrotron
_diffrn_radiation_wavelength 0.610
_diffrn_reflns_av_R_equivalents 0.0399
_diffrn_reflns_av_unetI/netI 0.0279
_diffrn_reflns_Laue_measured_fraction_full 0.986
_diffrn_reflns_Laue_measured_fraction_max 0.981
_diffrn_reflns_limit_h_max 18
_diffrn_reflns_limit_h_min -18
_diffrn_reflns_limit_k_max 17
_diffrn_reflns_limit_k_min -16
_diffrn_reflns_limit_l_max 15
_diffrn_reflns_limit_l_min -15
_diffrn_reflns_number 19429
_diffrn_reflns_point_group_measured_fraction_full 0.990
_diffrn_reflns_point_group_measured_fraction_max 0.984
_diffrn_reflns_theta_full 21.469
_diffrn_reflns_theta_max 24.997
_diffrn_reflns_theta_min 1.897
_diffrn_source 'PLSII 2D bending magnet'
_exptl_absorpt_coefficient_mu 0.062
_exptl_absorpt_correction_T_max 1.000
_exptl_absorpt_correction_T_min 0.953
_exptl_absorpt_correction_type empirical
_exptl_absorpt_process_details '<i>HKL3000sm Scalepack</i>(Otwinowski et.al,2003)'
_exptl_crystal_colour 'pale blue'
_exptl_crystal_density_diffrn 1.317
_exptl_crystal_description block
_exptl_crystal_F_000 808
_exptl_crystal_size_max 0.195
_exptl_crystal_size_mid 0.127
_exptl_crystal_size_min 0.122
_refine_diff_density_max 0.403
_refine_diff_density_min -0.408
_refine_diff_density_rms 0.056
_refine_ls_abs_structure_details
;
 Refined as a perfect inversion twin.
;
_refine_ls_abs_structure_Flack 0.5
_refine_ls_extinction_method none
_refine_ls_goodness_of_fit_ref 1.043
_refine_ls_hydrogen_treatment constr
_refine_ls_matrix_type full
_refine_ls_number_parameters 271
_refine_ls_number_reflns 5352
_refine_ls_number_restraints 1
_refine_ls_restrained_S_all 1.043
_refine_ls_R_factor_all 0.0444
_refine_ls_R_factor_gt 0.0437
_refine_ls_shift/su_max 0.000
_refine_ls_shift/su_mean 0.000
_refine_ls_structure_factor_coef Fsqd
_refine_ls_weighting_details 'w=1/[\s^2^(Fo^2^)+(0.0901P)^2^+0.0917P] where P=(Fo^2^+2Fc^2^)/3'
_refine_ls_weighting_scheme calc
_refine_ls_wR_factor_gt 0.1160
_refine_ls_wR_factor_ref 0.1169
_reflns_Friedel_coverage 0.918
_reflns_Friedel_fraction_full 0.993
_reflns_Friedel_fraction_max 0.988
_reflns_number_gt 5200
_reflns_number_total 5352
_reflns_threshold_expression 'I > 2\s(I)'
_cod_data_source_file c9ce01227c2.cif
_cod_data_source_block SPA403
_cod_depositor_comments
;
The following automatic conversions were performed:

'_chemical_absolute_configuration' value 'RM' changed to 'rm'
according to
/home/data/users/saulius/crontab/automatic-downloads/rss-feeds/RSC/lib/dictionaries/cif_core.dic
dictionary named 'cif_core.dic' version 2.4.2 from 2011-04-26.

Automatic conversion script
Id: cif_fix_values 4973 2017-02-22 13:04:09Z antanas 

 Adding full bibliography for 7234221--7234231.cif.
;
_cod_database_code 7234226
_shelx_shelxl_version_number 2018/3
_shelx_space_group_comment
;
The symmetry employed for this shelxl refinement is uniquely defined
by the following loop, which should always be used as a source of
symmetry information in preference to the above space-group names.
They are only intended as comments.
;
_shelx_estimated_absorpt_t_min 0.988
_shelx_estimated_absorpt_t_max 0.993

loop_
_space_group_symop_operation_xyz
'x, y, z'
'-x, -y, z+1/2'
'x+1/2, -y+1/2, z'
'-x+1/2, y+1/2, z+1/2'

loop_
_atom_site_label
_atom_site_type_symbol
_atom_site_fract_x
_atom_site_fract_y
_atom_site_fract_z
_atom_site_U_iso_or_equiv
_atom_site_adp_type
_atom_site_occupancy
_atom_site_site_symmetry_order
_atom_site_calc_flag
_atom_site_refinement_flags_posn
_atom_site_refinement_flags_adp
F1 F 0.79003(11) 0.30368(15) 0.90931(14) 0.0571(4) Uani 1 1 d . .
N1 N 0.09075(10) 0.37490(12) 0.34613(13) 0.0248(3) Uani 1 1 d . .
N2 N 0.41480(13) 0.43908(19) 0.82497(16) 0.0435(4) Uani 1 1 d . .
C1 C 0.01191(10) 0.44506(13) 0.36574(13) 0.0221(3) Uani 1 1 d . .
C2 C 0.00737(11) 0.53083(14) 0.44060(16) 0.0272(3) Uani 1 1 d . .
H2 H 0.061497 0.548114 0.489112 0.033 Uiso 1 1 calc R U
C3 C -0.08006(13) 0.58979(15) 0.44087(19) 0.0320(4) Uani 1 1 d . .
H3 H -0.084975 0.648438 0.490084 0.038 Uiso 1 1 calc R U
C4 C -0.16144(13) 0.56366(16) 0.36909(19) 0.0339(4) Uani 1 1 d . .
H4 H -0.220121 0.604389 0.371806 0.041 Uiso 1 1 calc R U
C5 C -0.15616(11) 0.47868(14) 0.29448(17) 0.0290(3) Uani 1 1 d . .
H5 H -0.210733 0.461521 0.246583 0.035 Uiso 1 1 calc R U
C006 C 0.06201(11) 0.30477(13) 0.25933(14) 0.0229(3) Uani 1 1 d . .
C6 C -0.06832(11) 0.41862(12) 0.29140(14) 0.0224(3) Uani 1 1 d . .
C7 C -0.03661(11) 0.32916(13) 0.22360(13) 0.0230(3) Uani 1 1 d . .
C8 C -0.08237(13) 0.26829(15) 0.13798(14) 0.0284(3) Uani 1 1 d . .
H8 H -0.147639 0.283885 0.112727 0.034 Uiso 1 1 calc R U
C9 C -0.02993(15) 0.18429(16) 0.09068(15) 0.0335(4) Uani 1 1 d . .
H9 H -0.059919 0.142873 0.032802 0.040 Uiso 1 1 calc R U
C10 C 0.06676(16) 0.16087(15) 0.12827(17) 0.0336(4) Uani 1 1 d . .
H10 H 0.100746 0.103605 0.095069 0.040 Uiso 1 1 calc R U
C11 C 0.11426(13) 0.21975(14) 0.21334(16) 0.0293(3) Uani 1 1 d . .
H11 H 0.179151 0.202890 0.238914 0.035 Uiso 1 1 calc R U
C12 C 0.18729(11) 0.37947(12) 0.39711(14) 0.0225(3) Uani 1 1 d . .
C13 C 0.19803(12) 0.37831(14) 0.51750(15) 0.0262(3) Uani 1 1 d . .
H13 H 0.140976 0.376692 0.565235 0.031 Uiso 1 1 calc R U
C14 C 0.29285(12) 0.37955(15) 0.56680(14) 0.0266(3) Uani 1 1 d . .
H14 H 0.299576 0.380331 0.647925 0.032 Uiso 1 1 calc R U
C15 C 0.37882(11) 0.37964(13) 0.49671(14) 0.0226(3) Uani 1 1 d . .
C16 C 0.36639(12) 0.38152(13) 0.37602(14) 0.0244(3) Uani 1 1 d . .
H16 H 0.423177 0.382188 0.327852 0.029 Uiso 1 1 calc R U
C17 C 0.27137(12) 0.38242(13) 0.32629(14) 0.0254(3) Uani 1 1 d . .
H17 H 0.264169 0.385016 0.245264 0.031 Uiso 1 1 calc R U
C18 C 0.48214(12) 0.37489(14) 0.53839(14) 0.0249(3) Uani 1 1 d . .
H18 H 0.529952 0.360259 0.480777 0.030 Uiso 1 1 calc R U
C19 C 0.52047(12) 0.38807(14) 0.64617(14) 0.0241(3) Uani 1 1 d . .
C20 C 0.45910(12) 0.41465(16) 0.74416(16) 0.0290(3) Uani 1 1 d . .
C21 C 0.62949(12) 0.37930(13) 0.67178(16) 0.0253(3) Uani 1 1 d . .
C22 C 0.66012(14) 0.34593(15) 0.78132(16) 0.0309(4) Uani 1 1 d . .
H22 H 0.612861 0.330408 0.839254 0.037 Uiso 1 1 calc R U
C23 C 0.76126(15) 0.33622(16) 0.80274(19) 0.0365(4) Uani 1 1 d . .
C24 C 0.83410(14) 0.35827(18) 0.7217(2) 0.0400(5) Uani 1 1 d . .
H24 H 0.902475 0.350751 0.739281 0.048 Uiso 1 1 calc R U
C25 C 0.80279(14) 0.39197(19) 0.6133(2) 0.0390(4) Uani 1 1 d . .
H25 H 0.850707 0.407092 0.555936 0.047 Uiso 1 1 calc R U
C26 C 0.70176(13) 0.40369(17) 0.58813(18) 0.0333(4) Uani 1 1 d . .
H26 H 0.681828 0.428070 0.514734 0.040 Uiso 1 1 calc R U

loop_
_atom_site_aniso_label
_atom_site_aniso_U_11
_atom_site_aniso_U_22
_atom_site_aniso_U_33
_atom_site_aniso_U_23
_atom_site_aniso_U_13
_atom_site_aniso_U_12
F1 0.0454(8) 0.0835(11) 0.0425(8) 0.0166(7) -0.0297(6) -0.0020(7)
N1 0.0139(6) 0.0387(7) 0.0218(6) -0.0084(5) -0.0058(5) 0.0021(4)
N2 0.0270(8) 0.0825(13) 0.0209(7) 0.0014(8) 0.0000(6) 0.0001(8)
C1 0.0122(6) 0.0347(7) 0.0194(7) -0.0016(6) -0.0017(5) -0.0002(5)
C2 0.0157(6) 0.0384(8) 0.0273(8) -0.0079(6) -0.0018(5) -0.0016(5)
C3 0.0212(8) 0.0384(8) 0.0364(10) -0.0063(7) -0.0005(7) 0.0021(6)
C4 0.0186(7) 0.0415(9) 0.0415(10) 0.0012(8) -0.0035(7) 0.0059(6)
C5 0.0157(6) 0.0402(8) 0.0310(8) 0.0040(7) -0.0084(6) 0.0003(6)
C006 0.0203(7) 0.0328(8) 0.0158(6) -0.0019(5) -0.0024(5) -0.0029(5)
C6 0.0150(6) 0.0331(7) 0.0192(7) 0.0023(5) -0.0043(5) -0.0024(5)
C7 0.0197(7) 0.0343(7) 0.0149(6) 0.0032(5) -0.0041(5) -0.0044(5)
C8 0.0285(8) 0.0413(9) 0.0155(6) 0.0027(6) -0.0068(6) -0.0096(6)
C9 0.0410(10) 0.0434(9) 0.0159(7) -0.0038(7) -0.0018(7) -0.0131(7)
C10 0.0437(10) 0.0340(9) 0.0231(8) -0.0058(6) 0.0037(7) -0.0045(7)
C11 0.0275(8) 0.0351(8) 0.0254(8) -0.0035(6) 0.0001(6) 0.0012(6)
C12 0.0135(6) 0.0349(8) 0.0192(7) -0.0033(5) -0.0034(5) 0.0013(5)
C13 0.0128(6) 0.0476(9) 0.0183(7) -0.0016(6) 0.0000(5) 0.0009(5)
C14 0.0154(7) 0.0503(10) 0.0141(7) -0.0004(6) -0.0011(5) 0.0019(6)
C15 0.0134(6) 0.0369(8) 0.0176(7) -0.0025(5) -0.0017(5) 0.0026(5)
C16 0.0148(6) 0.0419(8) 0.0166(7) -0.0027(6) 0.0001(5) 0.0012(5)
C17 0.0179(7) 0.0433(9) 0.0152(7) -0.0024(6) -0.0026(6) 0.0005(5)
C18 0.0128(7) 0.0428(9) 0.0190(7) -0.0024(6) -0.0022(5) 0.0031(5)
C19 0.0148(6) 0.0390(8) 0.0186(7) 0.0026(5) -0.0036(5) 0.0011(5)
C20 0.0184(7) 0.0496(9) 0.0191(7) 0.0046(6) -0.0040(6) -0.0015(6)
C21 0.0157(6) 0.0377(8) 0.0226(7) 0.0019(6) -0.0070(6) 0.0002(5)
C22 0.0257(8) 0.0430(9) 0.0240(8) 0.0047(7) -0.0092(6) -0.0017(6)
C23 0.0308(9) 0.0447(10) 0.0341(10) 0.0033(7) -0.0190(8) -0.0001(7)
C24 0.0189(7) 0.0491(10) 0.0520(13) -0.0006(9) -0.0149(8) 0.0009(7)
C25 0.0190(8) 0.0556(11) 0.0426(12) 0.0024(9) -0.0009(8) -0.0018(7)
C26 0.0197(8) 0.0527(10) 0.0274(8) 0.0047(8) -0.0038(6) -0.0013(7)

loop_
_atom_type_symbol
_atom_type_description
_atom_type_scat_dispersion_real
_atom_type_scat_dispersion_imag
_atom_type_scat_source
C C 0.0019 0.0011 'International Tables Vol C Tables 4.2.6.8 and 6.1.1.4'
H H 0.0000 0.0000 'International Tables Vol C Tables 4.2.6.8 and 6.1.1.4'
N N 0.0040 0.0024 'International Tables Vol C Tables 4.2.6.8 and 6.1.1.4'
F F 0.0124 0.0074 'International Tables Vol C Tables 4.2.6.8 and 6.1.1.4'

loop_
_geom_angle_atom_site_label_1
_geom_angle_atom_site_label_2
_geom_angle_atom_site_label_3
_geom_angle
C006 N1 C1 108.51(12)
C006 N1 C12 125.02(13)
C1 N1 C12 126.22(13)
C2 C1 N1 129.28(14)
C2 C1 C6 121.99(14)
N1 C1 C6 108.69(13)
C3 C2 C1 117.49(15)
C3 C2 H2 121.3
C1 C2 H2 121.3
C2 C3 C4 121.39(17)
C2 C3 H3 119.3
C4 C3 H3 119.3
C5 C4 C3 120.78(16)
C5 C4 H4 119.6
C3 C4 H4 119.6
C4 C5 C6 119.01(15)
C4 C5 H5 120.5
C6 C5 H5 120.5
C11 C006 N1 129.25(15)
C11 C006 C7 121.74(15)
N1 C006 C7 108.95(14)
C5 C6 C1 119.32(15)
C5 C6 C7 133.58(15)
C1 C6 C7 107.10(13)
C8 C7 C006 119.46(16)
C8 C7 C6 133.79(15)
C006 C7 C6 106.75(13)
C9 C8 C7 118.96(16)
C9 C8 H8 120.5
C7 C8 H8 120.5
C8 C9 C10 120.59(16)
C8 C9 H9 119.7
C10 C9 H9 119.7
C11 C10 C9 121.84(17)
C11 C10 H10 119.1
C9 C10 H10 119.1
C10 C11 C006 117.38(17)
C10 C11 H11 121.3
C006 C11 H11 121.3
C17 C12 C13 120.15(14)
C17 C12 N1 119.48(14)
C13 C12 N1 120.36(15)
C14 C13 C12 120.07(15)
C14 C13 H13 120.0
C12 C13 H13 120.0
C13 C14 C15 120.66(15)
C13 C14 H14 119.7
C15 C14 H14 119.7
C16 C15 C14 118.35(14)
C16 C15 C18 116.03(14)
C14 C15 C18 125.60(15)
C17 C16 C15 121.13(14)
C17 C16 H16 119.4
C15 C16 H16 119.4
C12 C17 C16 119.61(15)
C12 C17 H17 120.2
C16 C17 H17 120.2
C19 C18 C15 130.77(15)
C19 C18 H18 114.6
C15 C18 H18 114.6
C18 C19 C20 122.38(15)
C18 C19 C21 122.82(15)
C20 C19 C21 114.77(15)
N2 C20 C19 176.0(2)
C22 C21 C26 119.34(16)
C22 C21 C19 119.29(16)
C26 C21 C19 121.37(15)
C23 C22 C21 118.50(18)
C23 C22 H22 120.8
C21 C22 H22 120.8
F1 C23 C24 118.57(18)
F1 C23 C22 117.94(19)
C24 C23 C22 123.49(19)
C23 C24 C25 117.51(18)
C23 C24 H24 121.2
C25 C24 H24 121.2
C24 C25 C26 121.0(2)
C24 C25 H25 119.5
C26 C25 H25 119.5
C25 C26 C21 120.16(19)
C25 C26 H26 119.9
C21 C26 H26 119.9

loop_
_geom_bond_atom_site_label_1
_geom_bond_atom_site_label_2
_geom_bond_distance
F1 C23 1.353(2)
N1 C006 1.395(2)
N1 C1 1.399(2)
N1 C12 1.4179(19)
N2 C20 1.147(3)
C1 C2 1.393(2)
C1 C6 1.4127(19)
C2 C3 1.388(2)
C2 H2 0.9400
C3 C4 1.406(3)
C3 H3 0.9400
C4 C5 1.384(3)
C4 H4 0.9400
C5 C6 1.400(2)
C5 H5 0.9400
C006 C11 1.392(2)
C006 C7 1.414(2)
C6 C7 1.445(2)
C7 C8 1.396(2)
C8 C9 1.390(3)
C8 H8 0.9400
C9 C10 1.394(3)
C9 H9 0.9400
C10 C11 1.388(2)
C10 H10 0.9400
C11 H11 0.9400
C12 C17 1.389(2)
C12 C13 1.396(2)
C13 C14 1.388(2)
C13 H13 0.9400
C14 C15 1.404(2)
C14 H14 0.9400
C15 C16 1.402(2)
C15 C18 1.462(2)
C16 C17 1.392(2)
C16 H16 0.9400
C17 H17 0.9400
C18 C19 1.355(2)
C18 H18 0.9400
C19 C20 1.436(2)
C19 C21 1.489(2)
C21 C22 1.394(2)
C21 C26 1.399(3)
C22 C23 1.378(2)
C22 H22 0.9400
C23 C24 1.378(3)
C24 C25 1.387(3)
C24 H24 0.9400
C25 C26 1.388(2)
C25 H25 0.9400
C26 H26 0.9400

loop_
_geom_torsion_atom_site_label_1
_geom_torsion_atom_site_label_2
_geom_torsion_atom_site_label_3
_geom_torsion_atom_site_label_4
_geom_torsion
C006 N1 C1 C2 -177.24(17)
C12 N1 C1 C2 -2.8(3)
C006 N1 C1 C6 0.60(19)
C12 N1 C1 C6 175.05(16)
N1 C1 C2 C3 178.26(18)
C6 C1 C2 C3 0.7(3)
C1 C2 C3 C4 0.5(3)
C2 C3 C4 C5 -0.9(3)
C3 C4 C5 C6 0.1(3)
C1 N1 C006 C11 -177.95(17)
C12 N1 C006 C11 7.5(3)
C1 N1 C006 C7 -0.67(19)
C12 N1 C006 C7 -175.21(15)
C4 C5 C6 C1 1.1(3)
C4 C5 C6 C7 -177.87(18)
C2 C1 C6 C5 -1.5(2)
N1 C1 C6 C5 -179.51(15)
C2 C1 C6 C7 177.73(15)
N1 C1 C6 C7 -0.30(18)
C11 C006 C7 C8 -1.6(2)
N1 C006 C7 C8 -179.11(15)
C11 C006 C7 C6 178.00(15)
N1 C006 C7 C6 0.47(18)
C5 C6 C7 C8 -1.6(3)
C1 C6 C7 C8 179.39(18)
C5 C6 C7 C006 178.94(18)
C1 C6 C7 C006 -0.11(17)
C006 C7 C8 C9 0.6(2)
C6 C7 C8 C9 -178.83(17)
C7 C8 C9 C10 0.2(3)
C8 C9 C10 C11 -0.1(3)
C9 C10 C11 C006 -0.8(3)
N1 C006 C11 C10 178.63(17)
C7 C006 C11 C10 1.7(3)
C006 N1 C12 C17 49.3(2)
C1 N1 C12 C17 -124.26(18)
C006 N1 C12 C13 -129.06(18)
C1 N1 C12 C13 57.4(2)
C17 C12 C13 C14 -0.3(3)
N1 C12 C13 C14 178.02(15)
C12 C13 C14 C15 -1.4(3)
C13 C14 C15 C16 1.8(3)
C13 C14 C15 C18 -176.33(17)
C14 C15 C16 C17 -0.5(3)
C18 C15 C16 C17 177.80(14)
C13 C12 C17 C16 1.6(2)
N1 C12 C17 C16 -176.75(15)
C15 C16 C17 C12 -1.2(3)
C16 C15 C18 C19 168.58(19)
C14 C15 C18 C19 -13.2(3)
C15 C18 C19 C20 -2.3(3)
C15 C18 C19 C21 179.55(17)
C18 C19 C21 C22 -150.74(18)
C20 C19 C21 C22 31.0(2)
C18 C19 C21 C26 29.1(3)
C20 C19 C21 C26 -149.14(19)
C26 C21 C22 C23 -1.2(3)
C19 C21 C22 C23 178.69(17)
C21 C22 C23 F1 -179.94(19)
C21 C22 C23 C24 0.3(3)
F1 C23 C24 C25 -179.7(2)
C22 C23 C24 C25 0.0(3)
C23 C24 C25 C26 0.5(3)
C24 C25 C26 C21 -1.4(3)
C22 C21 C26 C25 1.7(3)
C19 C21 C26 C25 -178.16(18)
